data_7027546
loop_
_publ_author_name
'Yu. Kukushkin, Vadim'
'Ilichev, Igor V.'
'Wagner, Gabriele'
'Fra\'usto da Silva, Jo\~ao J. R.'
'Pombeiro, Armando J. L.'

_publ_section_title
;
 Rhodium(III)-mediated oxime--nitrile coupling giving chelated
 iminoacylated species&#x200A;&#x2020;
;
_journal_issue 17
_journal_name_full 'Journal of the Chemical Society, Dalton Transactions'
_journal_page_first 3047
_journal_paper_doi 10.1039/a903844b
_journal_year 1999
_chemical_formula_sum 'C14 H27 Cl3 N4 O3.5 Rh'
_chemical_formula_weight 516.66
_chemical_name_systematic
; 
 ? 
;
_space_group_IT_number 2
_symmetry_cell_setting triclinic
_symmetry_space_group_name_Hall '-P 1'
_symmetry_space_group_name_H-M 'P -1'
_atom_sites_solution_hydrogens geom
_atom_sites_solution_primary direct
_atom_sites_solution_secondary difmap
_audit_creation_method SHELXL-97
_cell_angle_alpha 67.21(3)
_cell_angle_beta 94.35(3)
_cell_angle_gamma 82.12(3)
_cell_formula_units_Z 2
_cell_length_a 8.524(2)
_cell_length_b 11.529(2)
_cell_length_c 12.116(2)
_cell_measurement_reflns_used 15
_cell_measurement_temperature 293(2)
_cell_measurement_theta_max 15
_cell_measurement_theta_min 10
_cell_volume 1076.5(5)
_computing_structure_refinement 'SHELXL-97 (Sheldrick, 1997)'
_computing_structure_solution 'SHELXS-97 (Sheldrick, 1990)'
_diffrn_ambient_temperature 293(2)
_diffrn_measured_fraction_theta_full 0.815
_diffrn_measured_fraction_theta_max 0.815
_diffrn_measurement_device_type 'Syntex P-1'
_diffrn_measurement_method theta/2theta
_diffrn_radiation_monochromator beta-filter
_diffrn_radiation_source 'fine-focus sealed tube'
_diffrn_radiation_type MoK\a
_diffrn_radiation_wavelength 0.71073
_diffrn_reflns_av_R_equivalents 0.0000
_diffrn_reflns_av_sigmaI/netI 0.0147
_diffrn_reflns_limit_h_max 10
_diffrn_reflns_limit_h_min 0
_diffrn_reflns_limit_k_max 13
_diffrn_reflns_limit_k_min -13
_diffrn_reflns_limit_l_max 14
_diffrn_reflns_limit_l_min -14
_diffrn_reflns_number 3103
_diffrn_reflns_theta_full 25.05
_diffrn_reflns_theta_max 25.05
_diffrn_reflns_theta_min 1.84
_diffrn_standards_decay_% 2
_diffrn_standards_interval_count 100
_diffrn_standards_number 3
_exptl_absorpt_coefficient_mu 1.188
_exptl_crystal_density_diffrn 1.594
_exptl_crystal_density_method 'not measured'
_exptl_crystal_description plate
_exptl_crystal_F_000 526
_exptl_crystal_size_max .52
_exptl_crystal_size_mid .50
_exptl_crystal_size_min .10
_refine_diff_density_max 0.969
_refine_diff_density_min -1.325
_refine_diff_density_rms 0.096
_refine_ls_extinction_coef 0.0108(16)
_refine_ls_extinction_expression Fc^*^=kFc[1+0.001xFc^2^\l^3^/sin(2\q)]^-1/4^
_refine_ls_extinction_method SHELXL
_refine_ls_goodness_of_fit_ref 1.045
_refine_ls_hydrogen_treatment refined
_refine_ls_matrix_type fullcycle
_refine_ls_number_parameters 343
_refine_ls_number_reflns 3103
_refine_ls_number_restraints 0
_refine_ls_restrained_S_all 1.045
_refine_ls_R_factor_all 0.0317
_refine_ls_R_factor_gt 0.0316
_refine_ls_shift/su_max 0.750
_refine_ls_shift/su_mean 0.073
_refine_ls_structure_factor_coef Fsqd
_refine_ls_weighting_details 'w=1/[\s^2^(Fo^2^)+(0.0608P)^2^+0.9751P] where P=(Fo^2^+2Fc^2^)/3'
_refine_ls_weighting_scheme calc
_refine_ls_wR_factor_gt 0.0824
_refine_ls_wR_factor_ref 0.0828
_reflns_number_gt 3094
_reflns_number_total 3103
_reflns_threshold_expression >2sigma(I)
_cod_data_source_file 903844bsup1.cif
_cod_data_source_block pmb21
_cod_depositor_comments
;
The following automatic conversions were performed:

'_symmetry_cell_setting' value 'Triclinic' changed to 'triclinic'
according to /home/saulius/struct/CIF-dictionaries/cif_core.dic
dictionary named 'cif_core.dic' version 2.4.2 from 2011-04-26.

Automatic conversion script
Id: cif_fix_values 1891 2012-01-12 08:04:46Z andrius 

The following automatic conversions were performed:

'_refine_ls_weighting_scheme' value 'calc
w=1/[\s^2^(Fo^2^)+(0.0608P)^2^+0.9751P] where P=(Fo^2^+2Fc^2^)/3' was
changed to 'calc'. New tag '_refine_ls_weighting_details' was
created. The value of the new tag was set to
'w=1/[\s^2^(Fo^2^)+(0.0608P)^2^+0.9751P] where P=(Fo^2^+2Fc^2^)/3'.

Automatic conversion script
Id: cif_fix_values 3143 2015-03-26 13:38:13Z robertas 
;
_cod_original_cell_volume 1076.5(4)
_cod_original_formula_sum 'C14 H27 Cl3 N4 O3.50 Rh'
_cod_database_code 7027546

loop_
_symmetry_equiv_pos_as_xyz
'x, y, z'
'-x, -y, -z'

loop_
_atom_site_label
_atom_site_type_symbol
_atom_site_fract_x
_atom_site_fract_y
_atom_site_fract_z
_atom_site_U_iso_or_equiv
_atom_site_adp_type
_atom_site_occupancy
_atom_site_calc_flag
_atom_site_refinement_flags
Rh1 Rh 0.0000 0.0000 0.5000 0.02750(14) Uani 1 d S
Rh2 Rh 0.0000 0.0000 0.0000 0.02918(14) Uani 1 d S
Cl1 Cl 0.10725(11) 0.11850(9) 0.59583(9) 0.0434(2) Uani 1 d .
Cl2 Cl -0.19164(11) 0.04454(9) -0.16550(8) 0.0448(2) Uani 1 d .
Cl3 Cl -0.22255(14) 0.36506(10) 0.10285(10) 0.0586(3) Uani 1 d .
O1 O 0.2736(3) 0.0604(2) 0.3756(2) 0.0348(5) Uani 1 d .
N1 N 0.2199(3) -0.0472(3) 0.4629(2) 0.0305(6) Uani 1 d .
N2 N 0.0090(4) 0.1437(3) 0.3385(3) 0.0330(6) Uani 1 d .
C1 C 0.3219(4) -0.1496(3) 0.4904(3) 0.0323(7) Uani 1 d .
C2 C 0.4749(4) -0.1618(4) 0.4396(4) 0.0409(8) Uani 1 d .
C3 C 0.5514(6) -0.3015(4) 0.5109(5) 0.0626(13) Uani 1 d .
C4 C 0.4134(6) -0.3703(4) 0.5474(5) 0.0615(12) Uani 1 d .
C5 C 0.2963(5) -0.2769(4) 0.5762(4) 0.0468(9) Uani 1 d .
C6 C 0.1940(6) 0.2497(4) 0.1996(4) 0.0475(10) Uani 1 d .
C7 C 0.1467(4) 0.1514(3) 0.3062(3) 0.0343(7) Uani 1 d .
O1' O -0.2704(3) -0.0799(3) 0.1189(3) 0.0469(6) Uani 1 d .
N1' N -0.1157(4) -0.1347(3) 0.1018(3) 0.0375(7) Uani 1 d .
N2' N -0.1618(4) 0.0989(3) 0.0596(3) 0.0359(7) Uani 1 d .
C1' C -0.0837(5) -0.2542(4) 0.1661(3) 0.0445(9) Uani 1 d .
C2' C -0.1839(8) -0.3314(5) 0.2532(5) 0.0645(13) Uani 1 d .
C3' C -0.0813(10) -0.4635(6) 0.3112(7) 0.097(2) Uani 1 d .
C4' C 0.0840(11) -0.4480(6) 0.2912(7) 0.095(2) Uani 1 d .
C5' C 0.0712(7) -0.3355(4) 0.1699(5) 0.0580(11) Uani 1 d .
C6' C -0.4203(6) 0.0958(6) 0.1407(6) 0.0609(13) Uani 1 d .
C7' C -0.2745(4) 0.0428(4) 0.1039(3) 0.0401(8) Uani 1 d .
O1W O -0.4518(8) 0.4957(9) -0.1539(5) 0.179(4) Uani 1 d .
O2W O -0.444(3) 0.300(2) -0.219(3) 0.300(12) Uani 0.50 d P
H21 H 0.454(5) -0.142(4) 0.351(4) 0.041(10) Uiso 1 d .
H22 H 0.544(5) -0.108(4) 0.447(3) 0.037(10) Uiso 1 d .
H31 H 0.617(6) -0.327(4) 0.459(4) 0.063(13) Uiso 1 d .
H32 H 0.626(8) -0.318(6) 0.598(6) 0.10(2) Uiso 1 d .
H41 H 0.450(6) -0.462(5) 0.625(5) 0.071(15) Uiso 1 d .
H42 H 0.360(6) -0.375(5) 0.473(5) 0.072(16) Uiso 1 d .
H51 H 0.346(5) -0.285(4) 0.661(4) 0.051(12) Uiso 1 d .
H52 H 0.201(5) -0.288(4) 0.568(4) 0.048(12) Uiso 1 d .
H61 H 0.117(6) 0.310(5) 0.166(5) 0.069(16) Uiso 1 d .
H62 H 0.283(7) 0.281(5) 0.225(5) 0.076(16) Uiso 1 d .
H63 H 0.235(7) 0.209(6) 0.156(6) 0.10(2) Uiso 1 d .
H1N2 H -0.063(4) 0.196(4) 0.288(3) 0.029(9) Uiso 1 d .
H21' H -0.279(6) -0.325(5) 0.208(5) 0.070(16) Uiso 1 d .
H22' H -0.198(6) -0.300(5) 0.313(5) 0.069(15) Uiso 1 d .
H31' H -0.104(7) -0.493(6) 0.385(6) 0.087(19) Uiso 1 d .
H32' H -0.045(16) -0.500(11) 0.240(11) 0.23(5) Uiso 1 d .
H41' H 0.159(9) -0.513(7) 0.307(6) 0.11(2) Uiso 1 d .
H42' H 0.165(13) -0.433(11) 0.368(10) 0.20(5) Uiso 1 d .
H51' H 0.155(6) -0.299(5) 0.172(4) 0.055(14) Uiso 1 d .
H52' H 0.061(6) -0.353(5) 0.097(5) 0.075(15) Uiso 1 d .
H61' H -0.402(7) 0.063(6) 0.227(6) 0.10(2) Uiso 1 d .
H62' H -0.417(7) 0.177(7) 0.129(6) 0.10(2) Uiso 1 d .
H63' H -0.500(8) 0.079(7) 0.112(6) 0.10(2) Uiso 1 d .
H2N' H -0.164(5) 0.167(4) 0.053(3) 0.033(11) Uiso 1 d .
H1W1 H -0.525(4) 0.406(3) -0.097(3) 0.016(8) Uiso 1 d .
H2W1 H -0.375(16) 0.489(14) -0.046(13) 0.34(7) Uiso 1 d .

loop_
_atom_site_aniso_label
_atom_site_aniso_U_11
_atom_site_aniso_U_22
_atom_site_aniso_U_33
_atom_site_aniso_U_23
_atom_site_aniso_U_13
_atom_site_aniso_U_12
Rh1 0.0247(2) 0.0290(2) 0.0304(2) -0.01363(16) 0.00712(14) -0.00320(14)
Rh2 0.0296(2) 0.0304(2) 0.0296(2) -0.01312(16) 0.00948(15) -0.00580(15)
Cl1 0.0439(5) 0.0516(5) 0.0486(5) -0.0314(4) 0.0123(4) -0.0165(4)
Cl2 0.0427(5) 0.0543(5) 0.0396(5) -0.0226(4) 0.0021(4) -0.0065(4)
Cl3 0.0599(6) 0.0534(6) 0.0545(6) -0.0227(5) -0.0025(5) 0.0126(5)
O1 0.0291(12) 0.0332(12) 0.0396(13) -0.0109(10) 0.0096(10) -0.0068(10)
N1 0.0295(14) 0.0318(14) 0.0308(14) -0.0126(12) 0.0081(11) -0.0057(12)
N2 0.0319(15) 0.0313(15) 0.0325(15) -0.0109(13) 0.0052(13) -0.0003(13)
C1 0.0295(17) 0.0354(18) 0.0342(17) -0.0166(15) 0.0061(14) -0.0042(14)
C2 0.0303(18) 0.043(2) 0.047(2) -0.0161(18) 0.0101(16) -0.0026(16)
C3 0.049(3) 0.048(2) 0.077(3) -0.014(2) 0.024(2) 0.011(2)
C4 0.061(3) 0.039(2) 0.079(3) -0.019(2) 0.026(3) 0.005(2)
C5 0.043(2) 0.035(2) 0.055(3) -0.0109(18) 0.0163(19) -0.0013(17)
C6 0.046(2) 0.038(2) 0.052(2) -0.0098(19) 0.016(2) -0.0061(19)
C7 0.0350(18) 0.0325(17) 0.0363(18) -0.0154(15) 0.0072(14) -0.0031(14)
O1' 0.0383(14) 0.0494(16) 0.0607(17) -0.0256(14) 0.0218(13) -0.0142(12)
N1' 0.0360(16) 0.0399(17) 0.0426(17) -0.0200(14) 0.0170(13) -0.0098(13)
N2' 0.0362(16) 0.0359(17) 0.0407(17) -0.0193(14) 0.0135(13) -0.0072(14)
C1' 0.061(2) 0.038(2) 0.039(2) -0.0171(17) 0.0145(18) -0.0153(18)
C2' 0.091(4) 0.053(3) 0.062(3) -0.024(2) 0.034(3) -0.038(3)
C3' 0.136(6) 0.063(4) 0.073(4) 0.000(3) 0.025(4) -0.035(4)
C4' 0.120(6) 0.051(3) 0.081(5) 0.005(3) 0.021(4) 0.004(4)
C5' 0.073(3) 0.039(2) 0.059(3) -0.017(2) 0.018(2) -0.004(2)
C6' 0.042(3) 0.064(3) 0.084(4) -0.035(3) 0.031(3) -0.008(2)
C7' 0.0385(19) 0.044(2) 0.041(2) -0.0202(17) 0.0116(16) -0.0054(17)
O1W 0.131(5) 0.279(10) 0.082(4) -0.065(5) -0.007(3) 0.076(6)
O2W 0.25(2) 0.24(2) 0.42(4) -0.17(2) -0.03(2) -0.015(19)

loop_
_atom_type_symbol
_atom_type_description
_atom_type_scat_dispersion_real
_atom_type_scat_dispersion_imag
_atom_type_scat_source
C C 0.0033 0.0016 'International Tables Vol C Tables 4.2.6.8 and 6.1.1.4'
H H 0.0000 0.0000 'International Tables Vol C Tables 4.2.6.8 and 6.1.1.4'
N N 0.0061 0.0033 'International Tables Vol C Tables 4.2.6.8 and 6.1.1.4'
Cl Cl 0.1484 0.1585 'International Tables Vol C Tables 4.2.6.8 and 6.1.1.4'
Rh Rh -1.1178 0.9187 'International Tables Vol C Tables 4.2.6.8 and 6.1.1.4'
O O 0.0106 0.0060 'International Tables Vol C Tables 4.2.6.8 and 6.1.1.4'

loop_
_geom_angle_atom_site_label_1
_geom_angle_atom_site_label_2
_geom_angle_atom_site_label_3
_geom_angle
_geom_angle_site_symmetry_1
_geom_angle_site_symmetry_3
N1 Rh1 N1 180.0 . 2_556
N1 Rh1 N2 103.38(12) . 2_556
N1 Rh1 N2 76.62(12) 2_556 2_556
N1 Rh1 N2 76.62(12) . .
N1 Rh1 N2 103.38(12) 2_556 .
N2 Rh1 N2 180.0 2_556 .
N1 Rh1 Cl1 91.40(9) . 2_556
N1 Rh1 Cl1 88.60(9) 2_556 2_556
N2 Rh1 Cl1 88.53(9) 2_556 2_556
N2 Rh1 Cl1 91.47(9) . 2_556
N1 Rh1 Cl1 88.60(9) . .
N1 Rh1 Cl1 91.40(9) 2_556 .
N2 Rh1 Cl1 91.47(9) 2_556 .
N2 Rh1 Cl1 88.53(9) . .
Cl1 Rh1 Cl1 180.0 2_556 .
N1' Rh2 N1' 180.0 2 .
N1' Rh2 N2' 76.97(13) 2 2
N1' Rh2 N2' 103.03(13) . 2
N1' Rh2 N2' 103.03(13) 2 .
N1' Rh2 N2' 76.97(13) . .
N2' Rh2 N2' 180.0 2 .
N1' Rh2 Cl2 89.10(10) 2 2
N1' Rh2 Cl2 90.90(10) . 2
N2' Rh2 Cl2 87.85(10) 2 2
N2' Rh2 Cl2 92.15(10) . 2
N1' Rh2 Cl2 90.90(10) 2 .
N1' Rh2 Cl2 89.10(10) . .
N2' Rh2 Cl2 92.15(10) 2 .
N2' Rh2 Cl2 87.85(10) . .
Cl2 Rh2 Cl2 180.0 2 .
C7 O1 N1 110.5(3) . .
C1 N1 O1 110.4(3) . .
C1 N1 Rh1 136.8(3) . .
O1 N1 Rh1 112.61(19) . .
C7 N2 Rh1 115.9(3) . .
N1 C1 C5 122.5(3) . .
N1 C1 C2 126.6(3) . .
C5 C1 C2 110.9(3) . .
C1 C2 C3 103.4(3) . .
C4 C3 C2 105.1(4) . .
C3 C4 C5 103.9(4) . .
C1 C5 C4 103.0(4) . .
N2 C7 O1 119.1(3) . .
N2 C7 C6 128.9(4) . .
O1 C7 C6 112.0(3) . .
C7' O1' N1' 110.9(3) . .
C1' N1' O1' 110.5(3) . .
C1' N1' Rh2 137.0(3) . .
O1' N1' Rh2 111.9(2) . .
C7' N2' Rh2 115.7(3) . .
N1' C1' C2' 126.7(4) . .
N1' C1' C5' 122.4(4) . .
C2' C1' C5' 110.7(4) . .
C1' C2' C3' 103.6(5) . .
C4' C3' C2' 107.0(5) . .
C3' C4' C5' 105.9(7) . .
C1' C5' C4' 102.0(5) . .
N2' C7' O1' 119.2(3) . .
N2' C7' C6' 128.3(4) . .
O1' C7' C6' 112.6(4) . .

loop_
_geom_bond_atom_site_label_1
_geom_bond_atom_site_label_2
_geom_bond_distance
_geom_bond_site_symmetry_2
Rh1 N1 2.013(3) .
Rh1 N1 2.013(3) 2_556
Rh1 N2 2.031(3) 2_556
Rh1 N2 2.031(3) .
Rh1 Cl1 2.3368(11) 2_556
Rh1 Cl1 2.3368(11) .
Rh2 N1' 2.007(3) 2
Rh2 N1' 2.007(3) .
Rh2 N2' 2.020(3) 2
Rh2 N2' 2.020(3) .
Rh2 Cl2 2.3299(13) 2
Rh2 Cl2 2.3299(13) .
O1 C7 1.358(5) .
O1 N1 1.442(4) .
N1 C1 1.276(5) .
N2 C7 1.269(5) .
C1 C5 1.491(6) .
C1 C2 1.497(5) .
C2 C3 1.521(6) .
C3 C4 1.507(8) .
C4 C5 1.525(6) .
C6 C7 1.479(6) .
O1' C7' 1.349(5) .
O1' N1' 1.447(4) .
N1' C1' 1.269(5) .
N2' C7' 1.268(5) .
C1' C2' 1.501(6) .
C1' C5' 1.497(7) .
C2' C3' 1.513(10) .
C3' C4' 1.471(12) .
C4' C5' 1.521(8) .
C6' C7' 1.484(6) .
